data_7021668
loop_
_publ_author_name
'Lorber, Christian'
'Vendier, Laure'

_publ_section_title
;
 Novel aspects of the transamination reaction between Ti(NMe2)4 and
 primary amines.
;
_journal_issue 34
_journal_name_full 'Dalton transactions (Cambridge, England : 2003)'
_journal_page_first 12203
_journal_page_last 12219
_journal_paper_doi 10.1039/c3dt50840d
_journal_volume 42
_journal_year 2013
_chemical_compound_source 'synthesis as described'
_chemical_formula_moiety 'C32 H58 N6 Ti2'
_chemical_formula_sum 'C32 H58 N6 Ti2'
_chemical_formula_weight 622.64
_chemical_name_systematic
;
 ?
;
_space_group_IT_number 2
_symmetry_cell_setting triclinic
_symmetry_Int_Tables_number 2
_symmetry_space_group_name_Hall '-P 1'
_symmetry_space_group_name_H-M 'P -1'
_atom_sites_solution_hydrogens geom
_atom_sites_solution_primary direct
_atom_sites_solution_secondary difmap
_cell_angle_alpha 77.236(2)
_cell_angle_beta 75.656(2)
_cell_angle_gamma 79.334(2)
_cell_formula_units_Z 2
_cell_length_a 9.7228(3)
_cell_length_b 10.4433(3)
_cell_length_c 18.5184(5)
_cell_measurement_reflns_used 9977
_cell_measurement_temperature 180(2)
_cell_measurement_theta_max 31.95
_cell_measurement_theta_min 2.24
_cell_measurement_wavelength 0.71073
_cell_volume 1759.70(9)
_computing_cell_refinement 'Bruker SMART'
_computing_data_collection 'Bruker SMART'
_computing_data_reduction 'Bruker SAINT'
_computing_molecular_graphics 'Ortep-3 for Windows (Farrugia, 1997)'
_computing_publication_material 'WinGX publication routines (Farrugia, 1999)'
_computing_structure_refinement 'SHELXL-97 (Sheldrick, 1997)'
_computing_structure_solution 'SHELXS-86 (Sheldrick, 1986)'
_diffrn_ambient_temperature 180
_diffrn_measured_fraction_theta_full 0.989
_diffrn_measured_fraction_theta_max 0.989
_diffrn_measurement_device_type 'Bruker Kappa APEX II'
_diffrn_measurement_method \w-\f
_diffrn_radiation_monochromator graphite
_diffrn_radiation_source 'fine-focus sealed tube'
_diffrn_radiation_type MoK\a
_diffrn_radiation_wavelength 0.71073
_diffrn_reflns_av_R_equivalents 0.0303
_diffrn_reflns_av_unetI/netI 0.0332
_diffrn_reflns_limit_h_max 14
_diffrn_reflns_limit_h_min -14
_diffrn_reflns_limit_k_max 15
_diffrn_reflns_limit_k_min -15
_diffrn_reflns_limit_l_max 27
_diffrn_reflns_limit_l_min -27
_diffrn_reflns_number 50964
_diffrn_reflns_theta_full 32.12
_diffrn_reflns_theta_max 32.12
_diffrn_reflns_theta_min 1.15
_diffrn_standards_decay_% 0
_diffrn_standards_interval_count 0
_diffrn_standards_interval_time 0
_diffrn_standards_number 0
_exptl_absorpt_coefficient_mu 0.482
_exptl_absorpt_correction_T_max 0.993
_exptl_absorpt_correction_T_min 0.858
_exptl_absorpt_correction_type multi-scan
_exptl_absorpt_process_details
;
        [c.f. r.h. blessing, acta cryst. (1995), a51, 33-38]
;
_exptl_crystal_colour red
_exptl_crystal_density_diffrn 1.175
_exptl_crystal_density_method 'not measured'
_exptl_crystal_description block
_exptl_crystal_F_000 672
_exptl_crystal_size_max 0.3
_exptl_crystal_size_mid 0.18
_exptl_crystal_size_min 0.08
_refine_diff_density_max 0.405
_refine_diff_density_min -0.273
_refine_diff_density_rms 0.054
_refine_ls_extinction_method none
_refine_ls_goodness_of_fit_ref 1.036
_refine_ls_hydrogen_treatment constr
_refine_ls_matrix_type full
_refine_ls_number_parameters 377
_refine_ls_number_reflns 12229
_refine_ls_number_restraints 0
_refine_ls_restrained_S_all 1.036
_refine_ls_R_factor_all 0.0571
_refine_ls_R_factor_gt 0.0368
_refine_ls_shift/su_max 0.001
_refine_ls_shift/su_mean 0
_refine_ls_structure_factor_coef Fsqd
_refine_ls_weighting_details 'calc w=1/[\s^2^(Fo^2^)+(0.0462P)^2^+0.4758P] where P=(Fo^2^+2Fc^2^)/3'
_refine_ls_weighting_scheme calc
_refine_ls_wR_factor_gt 0.0918
_refine_ls_wR_factor_ref 0.1032
_reflns_number_gt 9259
_reflns_number_total 12229
_reflns_threshold_expression >2\s(I)
_cod_data_source_file c3dt50840d.txt
_cod_data_source_block 7
_cod_database_code 7021668

loop_
_symmetry_equiv_pos_as_xyz
'x, y, z'
'-x, -y, -z'

loop_
_atom_site_label
_atom_site_type_symbol
_atom_site_fract_x
_atom_site_fract_y
_atom_site_fract_z
_atom_site_U_iso_or_equiv
_atom_site_adp_type
_atom_site_occupancy
_atom_site_symmetry_multiplicity
_atom_site_calc_flag
_atom_site_refinement_flags
C1 C 0.09854(12) 0.09367(12) 0.19687(6) 0.0196(2) Uani 1 1 d .
C2 C 0.13976(13) 0.10813(13) 0.11674(7) 0.0232(2) Uani 1 1 d .
C3 C 0.09688(15) 0.02220(14) 0.08140(7) 0.0295(3) Uani 1 1 d .
H3 H 0.1252 0.0307 0.0278 0.035 Uiso 1 1 calc R
C4 C 0.01425(15) -0.07501(14) 0.12209(8) 0.0317(3) Uani 1 1 d .
H4 H -0.0106 -0.1346 0.0969 0.038 Uiso 1 1 calc R
C5 C -0.03190(14) -0.08478(13) 0.19972(8) 0.0277(3) Uani 1 1 d .
H5 H -0.0908 -0.1502 0.2274 0.033 Uiso 1 1 calc R
C6 C 0.00592(12) -0.00104(12) 0.23832(7) 0.0213(2) Uani 1 1 d .
C7 C 0.22961(14) 0.21328(15) 0.06797(7) 0.0290(3) Uani 1 1 d .
H7 H 0.2403 0.2725 0.1013 0.035 Uiso 1 1 calc R
C8 C 0.15648(19) 0.29880(18) 0.00543(9) 0.0456(4) Uani 1 1 d .
H8A H 0.1554 0.2449 -0.0315 0.068 Uiso 1 1 calc R
H8B H 0.2095 0.3733 -0.0201 0.068 Uiso 1 1 calc R
H8C H 0.0579 0.3327 0.028 0.068 Uiso 1 1 calc R
C9 C 0.37929(16) 0.15184(19) 0.03216(9) 0.0424(4) Uani 1 1 d .
H9A H 0.431 0.1078 0.0721 0.064 Uiso 1 1 calc R
H9B H 0.4317 0.2215 -0.0017 0.064 Uiso 1 1 calc R
H9C H 0.3712 0.0868 0.0031 0.064 Uiso 1 1 calc R
C10 C -0.05675(13) -0.00412(13) 0.32197(7) 0.0254(2) Uani 1 1 d .
H10 H 0.0125 0.0289 0.343 0.031 Uiso 1 1 calc R
C11 C -0.19630(18) 0.0917(2) 0.33200(10) 0.0493(4) Uani 1 1 d .
H11A H -0.2678 0.0603 0.3135 0.074 Uiso 1 1 calc R
H11B H -0.1787 0.18 0.3031 0.074 Uiso 1 1 calc R
H11C H -0.232 0.0963 0.3858 0.074 Uiso 1 1 calc R
C12 C -0.0800(2) -0.14209(18) 0.36724(10) 0.0536(5) Uani 1 1 d .
H12A H -0.1555 -0.1732 0.3518 0.08 Uiso 1 1 calc R
H12B H -0.1086 -0.1386 0.4214 0.08 Uiso 1 1 calc R
H12C H 0.0093 -0.2032 0.3576 0.08 Uiso 1 1 calc R
C13 C 0.46642(13) 0.31874(12) 0.27902(7) 0.0222(2) Uani 1 1 d .
C14 C 0.57010(13) 0.35775(14) 0.21253(7) 0.0271(3) Uani 1 1 d .
C15 C 0.65400(17) 0.45239(17) 0.21282(9) 0.0411(4) Uani 1 1 d .
H15 H 0.7218 0.4806 0.168 0.049 Uiso 1 1 calc R
C16 C 0.6415(2) 0.50605(19) 0.27597(11) 0.0501(4) Uani 1 1 d .
H16 H 0.6985 0.5718 0.2743 0.06 Uiso 1 1 calc R
C17 C 0.54525(19) 0.46351(17) 0.34186(10) 0.0422(4) Uani 1 1 d .
H17 H 0.5387 0.499 0.3858 0.051 Uiso 1 1 calc R
C18 C 0.45775(14) 0.37003(13) 0.34531(8) 0.0277(3) Uani 1 1 d .
C19 C 0.59451(14) 0.30014(15) 0.14142(7) 0.0307(3) Uani 1 1 d .
H19 H 0.5396 0.2232 0.1539 0.037 Uiso 1 1 calc R
C20 C 0.54067(18) 0.40025(17) 0.07745(8) 0.0402(4) Uani 1 1 d .
H20A H 0.4361 0.4209 0.0916 0.06 Uiso 1 1 calc R
H20B H 0.5674 0.3626 0.0311 0.06 Uiso 1 1 calc R
H20C H 0.5839 0.4815 0.0686 0.06 Uiso 1 1 calc R
C21 C 0.75333(18) 0.2493(2) 0.11339(10) 0.0512(4) Uani 1 1 d .
H21A H 0.808 0.3245 0.0954 0.077 Uiso 1 1 calc R
H21B H 0.7633 0.2021 0.0717 0.077 Uiso 1 1 calc R
H21C H 0.7901 0.1888 0.1551 0.077 Uiso 1 1 calc R
C22 C 0.36283(15) 0.31655(15) 0.41996(8) 0.0298(3) Uani 1 1 d .
H22 H 0.2773 0.2912 0.4085 0.036 Uiso 1 1 calc R
C23 C 0.44509(18) 0.1905(2) 0.45795(9) 0.0483(4) Uani 1 1 d .
H23A H 0.4715 0.1251 0.4245 0.072 Uiso 1 1 calc R
H23B H 0.3844 0.1538 0.506 0.072 Uiso 1 1 calc R
H23C H 0.532 0.2119 0.4677 0.072 Uiso 1 1 calc R
C24 C 0.3092(2) 0.4144(2) 0.47389(12) 0.0614(6) Uani 1 1 d .
H24A H 0.39 0.4318 0.4914 0.092 Uiso 1 1 calc R
H24B H 0.2388 0.377 0.5176 0.092 Uiso 1 1 calc R
H24C H 0.2643 0.4974 0.4475 0.092 Uiso 1 1 calc R
C25 C 0.40768(17) -0.13967(16) 0.17760(10) 0.0395(3) Uani 1 1 d .
H25A H 0.4328 -0.1219 0.1221 0.059 Uiso 1 1 calc R
H25B H 0.3034 -0.1348 0.1948 0.059 Uiso 1 1 calc R
H25C H 0.4532 -0.2284 0.1967 0.059 Uiso 1 1 calc R
C26 C 0.61246(19) -0.0566(2) 0.18956(15) 0.0621(6) Uani 1 1 d .
H26A H 0.6504 -0.1478 0.2093 0.093 Uiso 1 1 calc R
H26B H 0.6431 0.0047 0.2136 0.093 Uiso 1 1 calc R
H26C H 0.6488 -0.0365 0.1346 0.093 Uiso 1 1 calc R
C27 C 0.3296(3) -0.19463(17) 0.37752(11) 0.0570(5) Uani 1 1 d .
H27A H 0.3941 -0.2212 0.413 0.085 Uiso 1 1 calc R
H27B H 0.378 -0.2219 0.3291 0.085 Uiso 1 1 calc R
H27C H 0.2429 -0.2373 0.3988 0.085 Uiso 1 1 calc R
C28 C 0.21638(19) -0.01074(17) 0.43620(8) 0.0415(4) Uani 1 1 d .
H28A H 0.1258 -0.0478 0.4545 0.062 Uiso 1 1 calc R
H28B H 0.1967 0.0862 0.4285 0.062 Uiso 1 1 calc R
H28C H 0.2764 -0.0432 0.4737 0.062 Uiso 1 1 calc R
C29 C 0.0627(2) 0.51632(19) 0.14479(13) 0.0575(5) Uani 1 1 d .
H29A H -0.0042 0.5905 0.1632 0.086 Uiso 1 1 calc R
H29B H 0.0126 0.439 0.1545 0.086 Uiso 1 1 calc R
H29C H 0.1004 0.5413 0.0902 0.086 Uiso 1 1 calc R
C30 C 0.25489(19) 0.59589(16) 0.17477(12) 0.0502(5) Uani 1 1 d .
H30A H 0.2962 0.6247 0.1209 0.075 Uiso 1 1 calc R
H30B H 0.3317 0.5695 0.203 0.075 Uiso 1 1 calc R
H30C H 0.1878 0.669 0.1943 0.075 Uiso 1 1 calc R
C31 C -0.0379(2) 0.29526(18) 0.40752(9) 0.0450(4) Uani 1 1 d .
H31A H -0.0127 0.2998 0.4549 0.067 Uiso 1 1 calc R
H31B H -0.0184 0.2032 0.3999 0.067 Uiso 1 1 calc R
H31C H -0.1399 0.328 0.4103 0.067 Uiso 1 1 calc R
C32 C 0.0122(2) 0.51379(19) 0.35475(12) 0.0600(5) Uani 1 1 d .
H32A H -0.0882 0.5457 0.3524 0.09 Uiso 1 1 calc R
H32B H 0.0743 0.5681 0.3144 0.09 Uiso 1 1 calc R
H32C H 0.0273 0.5202 0.4041 0.09 Uiso 1 1 calc R
N1 N 0.15185(11) 0.16742(10) 0.23643(6) 0.02181(19) Uani 1 1 d .
N2 N 0.37115(11) 0.23182(11) 0.27936(6) 0.0227(2) Uani 1 1 d .
N3 N 0.45742(12) -0.04207(12) 0.20602(7) 0.0294(2) Uani 1 1 d .
N4 N 0.29050(14) -0.05115(12) 0.36521(7) 0.0312(2) Uani 1 1 d .
N5 N 0.17950(13) 0.48428(11) 0.18372(7) 0.0309(2) Uani 1 1 d .
N6 N 0.04663(13) 0.37621(12) 0.34476(7) 0.0315(2) Uani 1 1 d .
Ti1 Ti 0.33121(2) 0.06755(2) 0.269746(12) 0.02123(5) Uani 1 1 d .
Ti2 Ti 0.18187(2) 0.32607(2) 0.257208(12) 0.02163(5) Uani 1 1 d .

loop_
_atom_site_aniso_label
_atom_site_aniso_U_11
_atom_site_aniso_U_22
_atom_site_aniso_U_33
_atom_site_aniso_U_23
_atom_site_aniso_U_13
_atom_site_aniso_U_12
C1 0.0180(5) 0.0201(5) 0.0215(5) -0.0052(4) -0.0058(4) -0.0011(4)
C2 0.0220(5) 0.0266(6) 0.0214(5) -0.0062(4) -0.0046(4) -0.0022(4)
C3 0.0336(7) 0.0341(7) 0.0243(6) -0.0105(5) -0.0091(5) -0.0031(5)
C4 0.0354(7) 0.0305(7) 0.0362(7) -0.0134(6) -0.0146(6) -0.0038(5)
C5 0.0257(6) 0.0237(6) 0.0361(7) -0.0049(5) -0.0098(5) -0.0060(5)
C6 0.0191(5) 0.0202(5) 0.0248(5) -0.0041(4) -0.0058(4) -0.0018(4)
C7 0.0300(6) 0.0367(7) 0.0203(5) -0.0057(5) -0.0012(5) -0.0096(5)
C8 0.0481(9) 0.0500(10) 0.0359(8) 0.0090(7) -0.0118(7) -0.0164(8)
C9 0.0323(7) 0.0607(11) 0.0339(8) -0.0159(7) 0.0038(6) -0.0118(7)
C10 0.0243(5) 0.0254(6) 0.0250(6) -0.0025(5) -0.0027(4) -0.0058(5)
C11 0.0344(8) 0.0729(13) 0.0354(8) -0.0191(8) -0.0050(6) 0.0130(8)
C12 0.0861(14) 0.0380(9) 0.0345(8) 0.0031(7) -0.0029(8) -0.0284(9)
C13 0.0209(5) 0.0210(5) 0.0256(5) -0.0028(4) -0.0081(4) -0.0031(4)
C14 0.0237(6) 0.0296(7) 0.0271(6) 0.0015(5) -0.0079(5) -0.0058(5)
C15 0.0359(7) 0.0469(9) 0.0416(8) 0.0037(7) -0.0096(6) -0.0212(7)
C16 0.0564(10) 0.0504(10) 0.0547(10) -0.0056(8) -0.0172(8) -0.0331(9)
C17 0.0502(9) 0.0442(9) 0.0432(8) -0.0136(7) -0.0165(7) -0.0189(7)
C18 0.0293(6) 0.0269(6) 0.0302(6) -0.0071(5) -0.0104(5) -0.0049(5)
C19 0.0277(6) 0.0352(7) 0.0248(6) 0.0009(5) -0.0021(5) -0.0056(5)
C20 0.0419(8) 0.0467(9) 0.0294(7) 0.0040(6) -0.0103(6) -0.0091(7)
C21 0.0356(8) 0.0630(12) 0.0443(9) -0.0062(8) 0.0007(7) 0.0027(8)
C22 0.0297(6) 0.0356(7) 0.0274(6) -0.0135(5) -0.0061(5) -0.0034(5)
C23 0.0392(8) 0.0635(12) 0.0342(8) 0.0040(8) -0.0090(7) -0.0015(8)
C24 0.0670(13) 0.0665(13) 0.0567(11) -0.0413(10) 0.0097(9) -0.0192(10)
C25 0.0377(8) 0.0342(8) 0.0526(9) -0.0198(7) -0.0112(7) -0.0038(6)
C26 0.0333(8) 0.0447(10) 0.1196(19) -0.0322(11) -0.0295(10) 0.0046(7)
C27 0.0905(15) 0.0275(8) 0.0465(10) 0.0020(7) -0.0171(10) 0.0003(9)
C28 0.0555(10) 0.0390(9) 0.0265(7) -0.0005(6) -0.0064(6) -0.0077(7)
C29 0.0577(11) 0.0438(10) 0.0794(14) -0.0079(9) -0.0401(11) 0.0022(9)
C30 0.0428(9) 0.0227(7) 0.0834(14) -0.0028(8) -0.0154(9) -0.0063(6)
C31 0.0528(10) 0.0414(9) 0.0363(8) -0.0133(7) 0.0048(7) -0.0078(7)
C32 0.0778(14) 0.0371(10) 0.0585(12) -0.0255(9) 0.0120(10) -0.0071(9)
N1 0.0243(5) 0.0224(5) 0.0199(4) -0.0035(4) -0.0052(4) -0.0060(4)
N2 0.0229(5) 0.0246(5) 0.0220(5) -0.0067(4) -0.0038(4) -0.0057(4)
N3 0.0279(5) 0.0286(6) 0.0346(6) -0.0152(5) -0.0075(4) 0.0009(4)
N4 0.0412(6) 0.0244(6) 0.0278(5) -0.0013(4) -0.0111(5) -0.0028(5)
N5 0.0321(6) 0.0226(5) 0.0373(6) 0.0010(5) -0.0104(5) -0.0054(4)
N6 0.0306(6) 0.0278(6) 0.0355(6) -0.0127(5) -0.0027(5) -0.0008(5)
Ti1 0.02445(10) 0.01903(10) 0.02118(10) -0.00624(8) -0.00509(8) -0.00211(8)
Ti2 0.02320(10) 0.01811(10) 0.02437(11) -0.00469(8) -0.00556(8) -0.00330(8)

loop_
_atom_type_symbol
_atom_type_description
_atom_type_scat_dispersion_real
_atom_type_scat_dispersion_imag
_atom_type_scat_source
C C 0.0033 0.0016 'International Tables Vol C Tables 4.2.6.8 and 6.1.1.4'
H H 0 0 'International Tables Vol C Tables 4.2.6.8 and 6.1.1.4'
N N 0.0061 0.0033 'International Tables Vol C Tables 4.2.6.8 and 6.1.1.4'
Ti Ti 0.2776 0.4457 'International Tables Vol C Tables 4.2.6.8 and 6.1.1.4'

loop_
_geom_angle_atom_site_label_1
_geom_angle_atom_site_label_2
_geom_angle_atom_site_label_3
_geom_angle
N1 C1 C2 121.26(10)
N1 C1 C6 119.36(10)
C2 C1 C6 119.33(11)
C3 C2 C1 118.75(12)
C3 C2 C7 118.69(11)
C1 C2 C7 122.56(11)
C4 C3 C2 121.82(12)
C4 C3 H3 119.1
C2 C3 H3 119.1
C3 C4 C5 119.40(12)
C3 C4 H4 120.3
C5 C4 H4 120.3
C4 C5 C6 121.56(12)
C4 C5 H5 119.2
C6 C5 H5 119.2
C5 C6 C1 118.90(11)
C5 C6 C10 120.91(11)
C1 C6 C10 120.10(11)
C2 C7 C9 111.63(12)
C2 C7 C8 111.47(11)
C9 C7 C8 109.47(12)
C2 C7 H7 108
C9 C7 H7 108
C8 C7 H7 108
C7 C8 H8A 109.5
C7 C8 H8B 109.5
H8A C8 H8B 109.5
C7 C8 H8C 109.5
H8A C8 H8C 109.5
H8B C8 H8C 109.5
C7 C9 H9A 109.5
C7 C9 H9B 109.5
H9A C9 H9B 109.5
C7 C9 H9C 109.5
H9A C9 H9C 109.5
H9B C9 H9C 109.5
C6 C10 C12 113.90(12)
C6 C10 C11 109.47(11)
C12 C10 C11 110.78(14)
C6 C10 H10 107.5
C12 C10 H10 107.5
C11 C10 H10 107.5
C10 C11 H11A 109.5
C10 C11 H11B 109.5
H11A C11 H11B 109.5
C10 C11 H11C 109.5
H11A C11 H11C 109.5
H11B C11 H11C 109.5
C10 C12 H12A 109.5
C10 C12 H12B 109.5
H12A C12 H12B 109.5
C10 C12 H12C 109.5
H12A C12 H12C 109.5
H12B C12 H12C 109.5
N2 C13 C14 120.62(11)
N2 C13 C18 120.09(11)
C14 C13 C18 119.29(11)
C15 C14 C13 118.63(13)
C15 C14 C19 118.55(12)
C13 C14 C19 122.82(12)
C16 C15 C14 121.98(15)
C16 C15 H15 119
C14 C15 H15 119
C15 C16 C17 119.40(14)
C15 C16 H16 120.3
C17 C16 H16 120.3
C16 C17 C18 121.55(15)
C16 C17 H17 119.2
C18 C17 H17 119.2
C17 C18 C13 119.00(13)
C17 C18 C22 120.28(13)
C13 C18 C22 120.57(11)
C14 C19 C20 111.99(13)
C14 C19 C21 111.80(13)
C20 C19 C21 109.06(12)
C14 C19 H19 107.9
C20 C19 H19 107.9
C21 C19 H19 107.9
C19 C20 H20A 109.5
C19 C20 H20B 109.5
H20A C20 H20B 109.5
C19 C20 H20C 109.5
H20A C20 H20C 109.5
H20B C20 H20C 109.5
C19 C21 H21A 109.5
C19 C21 H21B 109.5
H21A C21 H21B 109.5
C19 C21 H21C 109.5
H21A C21 H21C 109.5
H21B C21 H21C 109.5
C18 C22 C24 114.46(14)
C18 C22 C23 108.50(12)
C24 C22 C23 110.25(14)
C18 C22 H22 107.8
C24 C22 H22 107.8
C23 C22 H22 107.8
C22 C23 H23A 109.5
C22 C23 H23B 109.5
H23A C23 H23B 109.5
C22 C23 H23C 109.5
H23A C23 H23C 109.5
H23B C23 H23C 109.5
C22 C24 H24A 109.5
C22 C24 H24B 109.5
H24A C24 H24B 109.5
C22 C24 H24C 109.5
H24A C24 H24C 109.5
H24B C24 H24C 109.5
N3 C25 H25A 109.5
N3 C25 H25B 109.5
H25A C25 H25B 109.5
N3 C25 H25C 109.5
H25A C25 H25C 109.5
H25B C25 H25C 109.5
N3 C26 H26A 109.5
N3 C26 H26B 109.5
H26A C26 H26B 109.5
N3 C26 H26C 109.5
H26A C26 H26C 109.5
H26B C26 H26C 109.5
N4 C27 H27A 109.5
N4 C27 H27B 109.5
H27A C27 H27B 109.5
N4 C27 H27C 109.5
H27A C27 H27C 109.5
H27B C27 H27C 109.5
N4 C28 H28A 109.5
N4 C28 H28B 109.5
H28A C28 H28B 109.5
N4 C28 H28C 109.5
H28A C28 H28C 109.5
H28B C28 H28C 109.5
N5 C29 H29A 109.5
N5 C29 H29B 109.5
H29A C29 H29B 109.5
N5 C29 H29C 109.5
H29A C29 H29C 109.5
H29B C29 H29C 109.5
N5 C30 H30A 109.5
N5 C30 H30B 109.5
H30A C30 H30B 109.5
N5 C30 H30C 109.5
H30A C30 H30C 109.5
H30B C30 H30C 109.5
N6 C31 H31A 109.5
N6 C31 H31B 109.5
H31A C31 H31B 109.5
N6 C31 H31C 109.5
H31A C31 H31C 109.5
H31B C31 H31C 109.5
N6 C32 H32A 109.5
N6 C32 H32B 109.5
H32A C32 H32B 109.5
N6 C32 H32C 109.5
H32A C32 H32C 109.5
H32B C32 H32C 109.5
C1 N1 Ti2 152.99(8)
C1 N1 Ti1 111.28(8)
Ti2 N1 Ti1 92.36(4)
C13 N2 Ti1 152.28(9)
C13 N2 Ti2 113.34(8)
Ti1 N2 Ti2 92.27(4)
C25 N3 C26 111.23(13)
C25 N3 Ti1 121.92(10)
C26 N3 Ti1 126.12(11)
C28 N4 C27 109.64(13)
C28 N4 Ti1 124.73(10)
C27 N4 Ti1 125.62(11)
C29 N5 C30 112.67(13)
C29 N5 Ti2 116.87(11)
C30 N5 Ti2 128.22(11)
C31 N6 C32 109.15(13)
C31 N6 Ti2 129.58(10)
C32 N6 Ti2 121.24(11)
N2 Ti1 N3 123.11(5)
N2 Ti1 N4 112.91(5)
N3 Ti1 N4 103.09(5)
N2 Ti1 N1 87.07(4)
N3 Ti1 N1 118.01(5)
N4 Ti1 N1 112.69(5)
N2 Ti1 Ti2 45.71(3)
N3 Ti1 Ti2 138.42(4)
N4 Ti1 Ti2 118.13(4)
N1 Ti1 Ti2 41.68(3)
N1 Ti2 N5 121.12(5)
N1 Ti2 N6 112.28(5)
N5 Ti2 N6 103.44(5)
N1 Ti2 N2 87.67(4)
N5 Ti2 N2 118.81(5)
N6 Ti2 N2 113.65(5)
N1 Ti2 Ti1 45.96(3)
N5 Ti2 Ti1 137.90(4)
N6 Ti2 Ti1 118.56(4)
N2 Ti2 Ti1 42.02(3)

loop_
_geom_bond_atom_site_label_1
_geom_bond_atom_site_label_2
_geom_bond_distance
C1 N1 1.4085(15)
C1 C2 1.4191(16)
C1 C6 1.4248(16)
C2 C3 1.3930(18)
C2 C7 1.5201(18)
C3 C4 1.381(2)
C3 H3 0.95
C4 C5 1.382(2)
C4 H4 0.95
C5 C6 1.3915(17)
C5 H5 0.95
C6 C10 1.5131(17)
C7 C9 1.528(2)
C7 C8 1.536(2)
C7 H7 1
C8 H8A 0.98
C8 H8B 0.98
C8 H8C 0.98
C9 H9A 0.98
C9 H9B 0.98
C9 H9C 0.98
C10 C12 1.524(2)
C10 C11 1.527(2)
C10 H10 1
C11 H11A 0.98
C11 H11B 0.98
C11 H11C 0.98
C12 H12A 0.98
C12 H12B 0.98
C12 H12C 0.98
C13 N2 1.4099(15)
C13 C14 1.4190(17)
C13 C18 1.4227(18)
C14 C15 1.395(2)
C14 C19 1.515(2)
C15 C16 1.375(2)
C15 H15 0.95
C16 C17 1.382(2)
C16 H16 0.95
C17 C18 1.3905(19)
C17 H17 0.95
C18 C22 1.5140(19)
C19 C20 1.5257(19)
C19 C21 1.535(2)
C19 H19 1
C20 H20A 0.98
C20 H20B 0.98
C20 H20C 0.98
C21 H21A 0.98
C21 H21B 0.98
C21 H21C 0.98
C22 C24 1.519(2)
C22 C23 1.532(2)
C22 H22 1
C23 H23A 0.98
C23 H23B 0.98
C23 H23C 0.98
C24 H24A 0.98
C24 H24B 0.98
C24 H24C 0.98
C25 N3 1.4476(18)
C25 H25A 0.98
C25 H25B 0.98
C25 H25C 0.98
C26 N3 1.448(2)
C26 H26A 0.98
C26 H26B 0.98
C26 H26C 0.98
C27 N4 1.457(2)
C27 H27A 0.98
C27 H27B 0.98
C27 H27C 0.98
C28 N4 1.445(2)
C28 H28A 0.98
C28 H28B 0.98
C28 H28C 0.98
C29 N5 1.442(2)
C29 H29A 0.98
C29 H29B 0.98
C29 H29C 0.98
C30 N5 1.4472(19)
C30 H30A 0.98
C30 H30B 0.98
C30 H30C 0.98
C31 N6 1.446(2)
C31 H31A 0.98
C31 H31B 0.98
C31 H31C 0.98
C32 N6 1.456(2)
C32 H32A 0.98
C32 H32B 0.98
C32 H32C 0.98
N1 Ti2 1.8694(10)
N1 Ti1 2.0211(10)
N2 Ti1 1.8818(11)
N2 Ti2 2.0123(11)
N3 Ti1 1.8890(11)
N4 Ti1 1.9197(11)
N5 Ti2 1.8948(11)
N6 Ti2 1.9224(12)
Ti1 Ti2 2.8089(3)
